data_2203044
loop_
_publ_author_name
'Klint, S\/oren T.'
'Simonsen, Ole'
'Andreasen, Lars V.'
'Bond, Andrew D.'
'Wernberg, Ole'

_publ_section_title
;[Bis(3-diphenylphosphinopropyl)phenylphosphine-\k^3^<i>P,P</i>',<i>P</i>'']chloroplatinum(II)
 perchlorate
;
_journal_issue 1
_journal_name_full 'Acta Crystallographica Section E'
_journal_page_first m17
_journal_page_last m19
_journal_paper_doi 10.1107/S160053680302720X
_journal_volume 60
_journal_year 2004
_chemical_formula_iupac '[Pt Cl (C36 H37 P3)] Cl O4'
_chemical_formula_moiety 'C36 H37 Cl P3 Pt 1+, Cl O4 1-'
_chemical_formula_sum 'C36 H37 Cl2 O4 P3 Pt'
_chemical_formula_weight 892.56
_chemical_name_common '[Pt(ttp)Cl]ClO4'
_chemical_name_systematic
;[Bis(3-diphenylphosphinopropyl)phenylphosphine-\k^3^P,P',P'']chloroplatinum(II)
perchlorate
;
_space_group_IT_number 19
_symmetry_cell_setting orthorhombic
_symmetry_space_group_name_Hall 'P 2ac 2ab'
_symmetry_space_group_name_H-M 'P 21 21 21'
_atom_sites_solution_hydrogens geom
_atom_sites_solution_primary direct
_atom_sites_solution_secondary difmap
_cell_angle_alpha 90.00
_cell_angle_beta 90.00
_cell_angle_gamma 90.00
_cell_formula_units_Z 4
_cell_length_a 10.256(3)
_cell_length_b 15.738(5)
_cell_length_c 20.980(6)
_cell_measurement_reflns_used 25
_cell_measurement_temperature 145(2)
_cell_measurement_theta_max 22.2
_cell_measurement_theta_min 17.7
_cell_volume 3386.4(18)
_computing_cell_refinement 'CAD-4F Software'
_computing_data_collection 'CAD-4F Software (Enraf-Nonius, 1989)'
_computing_data_reduction
;
DATARED (Norrestam & Nielsen, 1982) and,
ADDREF and SORTRF in Xtal3.2 (Hall et al., 1992)
;
_computing_molecular_graphics SHELXTL
_computing_publication_material SHELXTL
_computing_structure_refinement SHELXTL
_computing_structure_solution 'SHELXTL (Sheldrick, 2000)'
_diffrn_ambient_temperature 145(2)
_diffrn_measured_fraction_theta_full 0.982
_diffrn_measured_fraction_theta_max 0.982
_diffrn_measurement_device_type 'Enraf Nonius CAD-4F'
_diffrn_measurement_method 'profile data from \w/2\q'
_diffrn_radiation_monochromator graphite
_diffrn_radiation_source 'fine-focus sealed tube'
_diffrn_radiation_type CuK\a
_diffrn_radiation_wavelength 1.5418
_diffrn_reflns_av_R_equivalents 0.0000
_diffrn_reflns_av_sigmaI/netI 0.0382
_diffrn_reflns_limit_h_max 11
_diffrn_reflns_limit_h_min 0
_diffrn_reflns_limit_k_max 19
_diffrn_reflns_limit_k_min 0
_diffrn_reflns_limit_l_max 26
_diffrn_reflns_limit_l_min 0
_diffrn_reflns_number 3784
_diffrn_reflns_theta_full 73.86
_diffrn_reflns_theta_max 73.86
_diffrn_reflns_theta_min 3.51
_diffrn_standards_decay_% 0
_diffrn_standards_interval_count 100
_diffrn_standards_number 3
_exptl_absorpt_coefficient_mu 10.867
_exptl_absorpt_correction_T_max 0.5304
_exptl_absorpt_correction_T_min 0.1471
_exptl_absorpt_correction_type integration
_exptl_absorpt_process_details
;
(ABSORB in Xtal3.2; Hall et al., 1992)
;
_exptl_crystal_colour colourless
_exptl_crystal_density_diffrn 1.751
_exptl_crystal_density_meas 1.70
_exptl_crystal_density_method 'flotation in CCl~4~ and CH~2~ClBr at 293 K'
_exptl_crystal_description prism
_exptl_crystal_F_000 1768
_exptl_crystal_size_max 0.21
_exptl_crystal_size_mid 0.21
_exptl_crystal_size_min 0.07
_refine_diff_density_max 11.856
_refine_diff_density_min -4.982
_refine_ls_abs_structure_details 'Flack (1983); no Friedel pairs'
_refine_ls_abs_structure_Flack -0.02(2)
_refine_ls_extinction_coef 0.0016(2)
_refine_ls_extinction_expression Fc^*^=kFc[1+0.001xFc^2^\l^3^/sin(2\q)]^-1/4^
_refine_ls_extinction_method SHELXTL
_refine_ls_goodness_of_fit_ref 1.134
_refine_ls_hydrogen_treatment constr
_refine_ls_matrix_type full
_refine_ls_number_parameters 236
_refine_ls_number_reflns 3784
_refine_ls_number_restraints 0
_refine_ls_restrained_S_all 1.134
_refine_ls_R_factor_all 0.0929
_refine_ls_R_factor_gt 0.0921
_refine_ls_shift/su_max 0.001
_refine_ls_shift/su_mean 0.000
_refine_ls_structure_factor_coef Fsqd
_refine_ls_weighting_details 'calc w = 1/[\s^2^(Fo^2^)+(0.1922P)^2^] where P = (Fo^2^+2Fc^2^)/3'
_refine_ls_weighting_scheme calc
_refine_ls_wR_factor_gt 0.2198
_refine_ls_wR_factor_ref 0.2212
_reflns_number_gt 3702
_reflns_number_total 3784
_reflns_threshold_expression I>2\s(I)
_cod_data_source_file cf6302.cif
_cod_data_source_block I
_cod_database_code 2203044
_cod_database_fobs_code 2203044

loop_
_symmetry_equiv_pos_as_xyz
'x, y, z'
'-x+1/2, -y, z+1/2'
'-x, y+1/2, -z+1/2'
'x+1/2, -y+1/2, -z'

loop_
_atom_site_label
_atom_site_fract_x
_atom_site_fract_y
_atom_site_fract_z
_atom_site_U_iso_or_equiv
_atom_site_adp_type
_atom_site_calc_flag
_atom_site_refinement_flags
_atom_site_occupancy
_atom_site_type_symbol
Pt1 0.17948(5) 0.53127(3) 0.32629(2) 0.0119(3) Uani d . 1 Pt
Cl1 0.1161(3) 0.40213(19) 0.27773(14) 0.0195(6) Uani d . 1 Cl
P1 0.2380(3) 0.65341(19) 0.37297(14) 0.0140(6) Uani d . 1 P
P2 0.1059(3) 0.5982(2) 0.23497(13) 0.0141(6) Uani d . 1 P
P3 0.2712(3) 0.4528(2) 0.40731(14) 0.0139(7) Uani d . 1 P
C1 0.1374(16) 0.7435(9) 0.3541(7) 0.022(3) Uiso d . 1 C
H1A 0.0472 0.7319 0.3685 0.026 Uiso calc R 1 H
H1B 0.1697 0.7935 0.3780 0.026 Uiso calc R 1 H
C2 0.1346(15) 0.7655(8) 0.2822(6) 0.019(3) Uiso d . 1 C
H2A 0.1036 0.8246 0.2769 0.023 Uiso calc R 1 H
H2B 0.2244 0.7623 0.2651 0.023 Uiso calc R 1 H
C3 0.0473(15) 0.7066(8) 0.2439(6) 0.019(3) Uiso d . 1 C
H3A 0.0355 0.7313 0.2008 0.023 Uiso calc R 1 H
H3B -0.0395 0.7048 0.2645 0.023 Uiso calc R 1 H
C4 0.2342(15) 0.6549(9) 0.4595(6) 0.019(3) Uiso d . 1 C
H4A 0.2567 0.7128 0.4743 0.022 Uiso calc R 1 H
H4B 0.1441 0.6426 0.4738 0.022 Uiso calc R 1 H
C5 0.3275(15) 0.5910(9) 0.4913(7) 0.022(3) Uiso d . 1 C
H5A 0.4139 0.5951 0.4705 0.026 Uiso calc R 1 H
H5B 0.3384 0.6067 0.5367 0.026 Uiso calc R 1 H
C6 0.2803(14) 0.5002(8) 0.4874(6) 0.016(2) Uiso d . 1 C
H6A 0.1924 0.4974 0.5068 0.019 Uiso calc R 1 H
H6B 0.3388 0.4646 0.5138 0.019 Uiso calc R 1 H
C21 0.4053(13) 0.6875(8) 0.3525(6) 0.015(2) Uiso d . 1 C
C22 0.4647(16) 0.7529(9) 0.3856(7) 0.025(3) Uiso d . 1 C
H22A 0.4209 0.7776 0.4210 0.029 Uiso calc R 1 H
C23 0.5812(17) 0.7821(10) 0.3691(7) 0.025(3) Uiso d . 1 C
H23A 0.6211 0.8256 0.3937 0.031 Uiso calc R 1 H
C24 0.6462(18) 0.7491(10) 0.3155(7) 0.030(3) Uiso d . 1 C
H24A 0.7272 0.7722 0.3021 0.036 Uiso calc R 1 H
C25 0.5904(19) 0.6832(11) 0.2833(8) 0.034(4) Uiso d . 1 C
H25A 0.6353 0.6575 0.2487 0.040 Uiso calc R 1 H
C26 0.4663(17) 0.6532(10) 0.3013(7) 0.027(3) Uiso d . 1 C
H26A 0.4256 0.6092 0.2776 0.032 Uiso calc R 1 H
C31 0.2410(13) 0.6027(8) 0.1790(5) 0.015(2) Uiso d . 1 C
C32 0.2714(15) 0.6751(9) 0.1445(6) 0.020(3) Uiso d . 1 C
H32A 0.2180 0.7243 0.1473 0.024 Uiso calc R 1 H
C33 0.3820(17) 0.6747(9) 0.1054(7) 0.026(3) Uiso d . 1 C
H33A 0.4069 0.7252 0.0838 0.031 Uiso calc R 1 H
C34 0.4557(16) 0.6018(9) 0.0977(7) 0.026(3) Uiso d . 1 C
H34A 0.5299 0.6021 0.0707 0.031 Uiso calc R 1 H
C35 0.4204(15) 0.5282(9) 0.1298(6) 0.021(3) Uiso d . 1 C
H35A 0.4707 0.4780 0.1240 0.025 Uiso calc R 1 H
C36 0.3142(14) 0.5262(8) 0.1700(6) 0.020(3) Uiso d . 1 C
H36A 0.2901 0.4752 0.1913 0.024 Uiso calc R 1 H
C41 -0.0279(13) 0.5456(7) 0.1934(5) 0.011(2) Uiso d . 1 C
C42 -0.1516(15) 0.5423(9) 0.2219(7) 0.022(3) Uiso d . 1 C
H42A -0.1646 0.5651 0.2634 0.026 Uiso calc R 1 H
C43 -0.2524(17) 0.5064(9) 0.1901(7) 0.024(3) Uiso d . 1 C
H43A -0.3364 0.5052 0.2092 0.029 Uiso calc R 1 H
C44 -0.2345(16) 0.4704(10) 0.1287(7) 0.025(3) Uiso d . 1 C
H44A -0.3062 0.4466 0.1063 0.031 Uiso calc R 1 H
C45 -0.1110(15) 0.4706(8) 0.1019(6) 0.020(3) Uiso d . 1 C
H45A -0.0972 0.4458 0.0611 0.024 Uiso calc R 1 H
C46 -0.0067(14) 0.5072(8) 0.1347(6) 0.016(2) Uiso d . 1 C
H46A 0.0784 0.5059 0.1169 0.020 Uiso calc R 1 H
C51 0.4339(14) 0.4257(8) 0.3848(6) 0.016(2) Uiso d . 1 C
C52 0.4549(16) 0.3873(9) 0.3239(7) 0.025(3) Uiso d . 1 C
H52A 0.3824 0.3711 0.2985 0.030 Uiso calc R 1 H
C53 0.5787(18) 0.3736(10) 0.3021(7) 0.029(3) Uiso d . 1 C
H53A 0.5902 0.3495 0.2610 0.034 Uiso calc R 1 H
C54 0.6885(18) 0.3938(10) 0.3379(7) 0.030(3) Uiso d . 1 C
H54A 0.7735 0.3853 0.3211 0.035 Uiso calc R 1 H
C55 0.6713(16) 0.4271(9) 0.4000(7) 0.024(3) Uiso d . 1 C
H55A 0.7449 0.4388 0.4260 0.029 Uiso calc R 1 H
C56 0.5460(16) 0.4428(9) 0.4229(7) 0.025(3) Uiso d . 1 C
H56A 0.5352 0.4653 0.4646 0.030 Uiso calc R 1 H
C61 0.1842(13) 0.3557(7) 0.4219(5) 0.012(2) Uiso d . 1 C
C62 0.0480(16) 0.3630(9) 0.4346(6) 0.022(3) Uiso d . 1 C
H62A 0.0072 0.4172 0.4353 0.026 Uiso calc R 1 H
C63 -0.0234(15) 0.2911(8) 0.4457(6) 0.020(3) Uiso d . 1 C
H63A -0.1138 0.2970 0.4543 0.024 Uiso calc R 1 H
C64 0.0295(17) 0.2100(9) 0.4450(7) 0.025(3) Uiso d . 1 C
H64A -0.0231 0.1613 0.4523 0.030 Uiso calc R 1 H
C65 0.1632(17) 0.2026(10) 0.4332(7) 0.030(3) Uiso d . 1 C
H65A 0.2021 0.1478 0.4321 0.035 Uiso calc R 1 H
C66 0.2410(16) 0.2751(8) 0.4229(6) 0.023(3) Uiso d . 1 C
H66A 0.3323 0.2692 0.4167 0.027 Uiso calc R 1 H
Cl2 0.8514(4) 0.6188(2) 0.44980(17) 0.0255(7) Uani d . 1 Cl
O1 0.7168(14) 0.6165(9) 0.4675(7) 0.044(3) Uani d . 1 O
O2 0.9034(15) 0.7027(8) 0.4581(6) 0.043(3) Uani d . 1 O
O3 0.8738(15) 0.5954(10) 0.3862(5) 0.047(3) Uani d . 1 O
O4 0.9200(16) 0.5598(11) 0.4908(8) 0.059(4) Uani d . 1 O

loop_
_atom_site_aniso_label
_atom_site_aniso_U_11
_atom_site_aniso_U_22
_atom_site_aniso_U_33
_atom_site_aniso_U_12
_atom_site_aniso_U_13
_atom_site_aniso_U_23
Pt1 0.0098(4) 0.0135(4) 0.0126(4) -0.00043(18) -0.00167(17) -0.00057(16)
Cl1 0.0189(15) 0.0186(13) 0.0212(13) -0.0039(13) -0.0059(12) -0.0033(11)
P1 0.0158(16) 0.0123(13) 0.0140(13) -0.0020(13) -0.0022(12) -0.0005(11)
P2 0.0107(14) 0.0194(14) 0.0123(12) -0.0006(13) -0.0001(11) -0.0019(11)
P3 0.0125(16) 0.0151(13) 0.0141(14) -0.0001(12) -0.0024(12) 0.0006(11)
Cl2 0.0226(18) 0.0300(16) 0.0240(15) -0.0031(14) 0.0078(13) -0.0026(13)
O1 0.025(7) 0.057(8) 0.050(7) 0.003(6) 0.021(6) 0.005(6)
O2 0.045(8) 0.034(6) 0.049(7) -0.012(6) 0.006(6) -0.013(6)
O3 0.050(8) 0.063(8) 0.029(6) -0.019(8) 0.009(6) -0.012(6)
O4 0.036(8) 0.075(10) 0.065(9) 0.019(8) 0.010(8) 0.029(8)

loop_
_atom_type_symbol
_atom_type_description
_atom_type_scat_dispersion_real
_atom_type_scat_dispersion_imag
_atom_type_scat_source
C C 0.0181 0.0091 'International Tables Vol C Tables 4.2.6.8 and 6.1.1.4'
H H 0.0000 0.0000 'International Tables Vol C Tables 4.2.6.8 and 6.1.1.4'
O O 0.0492 0.0322 'International Tables Vol C Tables 4.2.6.8 and 6.1.1.4'
P P 0.2955 0.4335 'International Tables Vol C Tables 4.2.6.8 and 6.1.1.4'
Cl Cl 0.3639 0.7018 'International Tables Vol C Tables 4.2.6.8 and 6.1.1.4'
Pt Pt -4.5932 6.9264 'International Tables Vol C Tables 4.2.6.8 and 6.1.1.4'

loop_
_geom_angle_atom_site_label_1
_geom_angle_atom_site_label_2
_geom_angle_atom_site_label_3
_geom_angle
_geom_angle_publ_flag
P1 Pt1 P3 91.62(11) no
P1 Pt1 P2 93.38(11) no
P3 Pt1 P2 171.59(11) no
P1 Pt1 Cl1 179.46(12) no
P3 Pt1 Cl1 88.24(11) no
P2 Pt1 Cl1 86.82(11) no
C1 P1 C4 101.4(7) no
C1 P1 C21 104.6(7) no
C4 P1 C21 104.4(6) no
C1 P1 Pt1 115.3(5) no
C4 P1 Pt1 116.3(5) no
C21 P1 Pt1 113.3(4) no
C31 P2 C3 106.3(6) no
C31 P2 C41 106.4(6) no
C3 P2 C41 103.0(6) no
C31 P2 Pt1 107.7(4) no
C3 P2 Pt1 116.7(4) no
C41 P2 Pt1 115.8(4) no
C51 P3 C61 107.8(6) no
C51 P3 C6 106.9(6) no
C61 P3 C6 102.4(6) no
C51 P3 Pt1 108.3(4) no
C61 P3 Pt1 112.3(4) no
C6 P3 Pt1 118.5(4) no
C2 C1 P1 113.7(10) no
C2 C1 H1A 108.8 no
P1 C1 H1A 108.8 no
C2 C1 H1B 108.8 no
P1 C1 H1B 108.8 no
H1A C1 H1B 107.7 no
C3 C2 C1 113.0(11) no
C3 C2 H2A 109.0 no
C1 C2 H2A 109.0 no
C3 C2 H2B 109.0 no
C1 C2 H2B 109.0 no
H2A C2 H2B 107.8 no
C2 C3 P2 115.6(10) no
C2 C3 H3A 108.4 no
P2 C3 H3A 108.4 no
C2 C3 H3B 108.4 no
P2 C3 H3B 108.4 no
H3A C3 H3B 107.4 no
C5 C4 P1 114.3(10) no
C5 C4 H4A 108.7 no
P1 C4 H4A 108.7 no
C5 C4 H4B 108.7 no
P1 C4 H4B 108.7 no
H4A C4 H4B 107.6 no
C6 C5 C4 113.3(12) no
C6 C5 H5A 108.9 no
C4 C5 H5A 108.9 no
C6 C5 H5B 108.9 no
C4 C5 H5B 108.9 no
H5A C5 H5B 107.7 no
C5 C6 P3 116.6(9) no
C5 C6 H6A 108.1 no
P3 C6 H6A 108.1 no
C5 C6 H6B 108.1 no
P3 C6 H6B 108.1 no
H6A C6 H6B 107.3 no
C26 C21 C22 119.4(14) no
C26 C21 P1 119.9(11) no
C22 C21 P1 120.5(11) no
C23 C22 C21 121.5(15) no
C23 C22 H22A 119.3 no
C21 C22 H22A 119.3 no
C22 C23 C24 120.5(15) no
C22 C23 H23A 119.7 no
C24 C23 H23A 119.7 no
C25 C24 C23 118.6(17) no
C25 C24 H24A 120.7 no
C23 C24 H24A 120.7 no
C24 C25 C26 120.0(16) no
C24 C25 H25A 120.0 no
C26 C25 H25A 120.0 no
C21 C26 C25 119.8(15) no
C21 C26 H26A 120.1 no
C25 C26 H26A 120.1 no
C32 C31 C36 120.4(12) no
C32 C31 P2 122.7(10) no
C36 C31 P2 116.8(9) no
C31 C32 C33 118.9(13) no
C31 C32 H32A 120.5 no
C33 C32 H32A 120.5 no
C34 C33 C32 121.0(14) no
C34 C33 H33A 119.5 no
C32 C33 H33A 119.5 no
C33 C34 C35 119.6(15) no
C33 C34 H34A 120.2 no
C35 C34 H34A 120.2 no
C36 C35 C34 121.4(14) no
C36 C35 H35A 119.3 no
C34 C35 H35A 119.3 no
C35 C36 C31 118.4(12) no
C35 C36 H36A 120.8 no
C31 C36 H36A 120.8 no
C46 C41 C42 120.2(12) no
C46 C41 P2 120.3(10) no
C42 C41 P2 119.5(9) no
C43 C42 C41 119.7(13) no
C43 C42 H42A 120.1 no
C41 C42 H42A 120.1 no
C42 C43 C44 121.0(14) no
C42 C43 H43A 119.5 no
C44 C43 H43A 119.5 no
C45 C44 C43 119.1(14) no
C45 C44 H44A 120.4 no
C43 C44 H44A 120.4 no
C44 C45 C46 120.0(13) no
C44 C45 H45A 120.0 no
C46 C45 H45A 120.0 no
C41 C46 C45 119.8(13) no
C41 C46 H46A 120.1 no
C45 C46 H46A 120.1 no
C56 C51 C52 117.3(13) no
C56 C51 P3 124.1(10) no
C52 C51 P3 118.5(11) no
C53 C52 C51 120.4(14) no
C53 C52 H52A 119.8 no
C51 C52 H52A 119.8 no
C52 C53 C54 122.3(14) no
C52 C53 H53A 118.8 no
C54 C53 H53A 118.8 no
C53 C54 C55 118.7(16) no
C53 C54 H54A 120.6 no
C55 C54 H54A 120.6 no
C56 C55 C54 119.9(15) no
C56 C55 H55A 120.1 no
C54 C55 H55A 120.1 no
C55 C56 C51 121.1(13) no
C55 C56 H56A 119.4 no
C51 C56 H56A 119.4 no
C66 C61 C62 118.6(13) no
C66 C61 P3 124.7(11) no
C62 C61 P3 116.7(10) no
C63 C62 C61 119.3(13) no
C63 C62 H62A 120.4 no
C61 C62 H62A 120.4 no
C62 C63 C64 123.4(15) no
C62 C63 H63A 118.3 no
C64 C63 H63A 118.3 no
C63 C64 C65 117.5(15) no
C63 C64 H64A 121.2 no
C65 C64 H64A 121.2 no
C64 C65 C66 121.0(15) no
C64 C65 H65A 119.5 no
C66 C65 H65A 119.5 no
C61 C66 C65 120.1(14) no
C61 C66 H66A 119.9 no
C65 C66 H66A 119.9 no
O3 Cl2 O1 113.4(9) no
O3 Cl2 O2 107.3(8) no
O1 Cl2 O2 110.6(9) no
O3 Cl2 O4 108.4(10) no
O1 Cl2 O4 107.4(9) no
O2 Cl2 O4 109.8(11) no

loop_
_geom_bond_atom_site_label_1
_geom_bond_atom_site_label_2
_geom_bond_distance
_geom_bond_publ_flag
Pt1 P1 2.239(3) no
Pt1 P3 2.302(3) no
Pt1 P2 2.313(3) no
Pt1 Cl1 2.365(3) no
P1 C1 1.798(15) no
P1 C4 1.816(13) no
P1 C21 1.849(14) no
P2 C31 1.818(13) no
P2 C3 1.819(14) no
P2 C41 1.824(13) no
P3 C51 1.787(14) no
P3 C61 1.796(13) no
P3 C6 1.841(13) no
C1 C2 1.547(18) no
C1 H1A 0.990 no
C1 H1B 0.990 no
C2 C3 1.519(18) no
C2 H2A 0.990 no
C2 H2B 0.990 no
C3 H3A 0.990 no
C3 H3B 0.990 no
C4 C5 1.540(19) no
C4 H4A 0.990 no
C4 H4B 0.990 no
C5 C6 1.511(18) no
C5 H5A 0.990 no
C5 H5B 0.990 no
C6 H6A 0.990 no
C6 H6B 0.990 no
C21 C26 1.354(19) no
C21 C22 1.384(19) no
C22 C23 1.33(2) no
C22 H22A 0.950 no
C23 C24 1.41(2) no
C23 H23A 0.950 no
C24 C25 1.36(2) no
C24 H24A 0.950 no
C25 C26 1.41(2) no
C25 H25A 0.950 no
C26 H26A 0.950 no
C31 C32 1.386(17) no
C31 C36 1.431(18) no
C32 C33 1.40(2) no
C32 H32A 0.950 no
C33 C34 1.38(2) no
C33 H33A 0.950 no
C34 C35 1.39(2) no
C34 H34A 0.950 no
C35 C36 1.379(19) no
C35 H35A 0.950 no
C36 H36A 0.950 no
C41 C46 1.389(16) no
C41 C42 1.404(19) no
C42 C43 1.35(2) no
C42 H42A 0.950 no
C43 C44 1.419(19) no
C43 H43A 0.950 no
C44 C45 1.39(2) no
C44 H44A 0.950 no
C45 C46 1.396(19) no
C45 H45A 0.950 no
C46 H46A 0.950 no
C51 C56 1.43(2) no
C51 C52 1.429(18) no
C52 C53 1.37(2) no
C52 H52A 0.950 no
C53 C54 1.39(2) no
C53 H53A 0.950 no
C54 C55 1.42(2) no
C54 H54A 0.950 no
C55 C56 1.39(2) no
C55 H55A 0.950 no
C56 H56A 0.950 no
C61 C66 1.395(17) no
C61 C62 1.43(2) no
C62 C63 1.37(2) no
C62 H62A 0.950 no
C63 C64 1.39(2) no
C63 H63A 0.950 no
C64 C65 1.40(2) no
C64 H64A 0.950 no
C65 C66 1.41(2) no
C65 H65A 0.950 no
C66 H66A 0.950 no
Cl2 O3 1.403(12) no
Cl2 O1 1.430(13) no
Cl2 O2 1.434(12) no
Cl2 O4 1.448(15) no

loop_
_geom_torsion_atom_site_label_1
_geom_torsion_atom_site_label_2
_geom_torsion_atom_site_label_3
_geom_torsion_atom_site_label_4
_geom_torsion
_geom_torsion_publ_flag
P3 Pt1 P1 C1 -153.4(5) no
P2 Pt1 P1 C1 33.3(6) no
P3 Pt1 P1 C4 -34.9(6) no
P2 Pt1 P1 C4 151.8(6) no
P3 Pt1 P1 C21 86.1(4) no
P2 Pt1 P1 C21 -87.2(4) no
P1 Pt1 P2 C31 91.6(4) no
Cl1 Pt1 P2 C31 -88.9(4) no
P1 Pt1 P2 C3 -27.8(6) no
Cl1 Pt1 P2 C3 151.7(6) no
P1 Pt1 P2 C41 -149.5(5) no
Cl1 Pt1 P2 C41 30.0(5) no
P1 Pt1 P3 C51 -93.7(5) no
Cl1 Pt1 P3 C51 86.8(5) no
P1 Pt1 P3 C61 147.3(4) no
Cl1 Pt1 P3 C61 -32.1(4) no
P1 Pt1 P3 C6 28.2(5) no
Cl1 Pt1 P3 C6 -151.3(5) no
C4 P1 C1 C2 173.3(11) no
C21 P1 C1 C2 64.9(12) no
Pt1 P1 C1 C2 -60.3(12) no
P1 C1 C2 C3 77.5(15) no
C1 C2 C3 P2 -69.9(14) no
C31 P2 C3 C2 -73.1(11) no
C41 P2 C3 C2 175.3(10) no
Pt1 P2 C3 C2 47.1(11) no
C1 P1 C4 C5 -172.4(10) no
C21 P1 C4 C5 -63.8(11) no
Pt1 P1 C4 C5 61.8(11) no
P1 C4 C5 C6 -74.7(13) no
C4 C5 C6 P3 65.6(14) no
C51 P3 C6 C5 77.2(11) no
C61 P3 C6 C5 -169.6(10) no
Pt1 P3 C6 C5 -45.4(12) no
C1 P1 C21 C26 -109.4(12) no
C4 P1 C21 C26 144.5(12) no
Pt1 P1 C21 C26 17.0(13) no
C1 P1 C21 C22 65.0(12) no
C4 P1 C21 C22 -41.1(13) no
Pt1 P1 C21 C22 -168.6(10) no
C26 C21 C22 C23 -1(2) no
P1 C21 C22 C23 -175.6(11) no
C21 C22 C23 C24 2(2) no
C22 C23 C24 C25 -4(2) no
C23 C24 C25 C26 4(3) no
C22 C21 C26 C25 1(2) no
P1 C21 C26 C25 175.9(11) no
C24 C25 C26 C21 -3(2) no
C3 P2 C31 C32 -9.4(13) no
C41 P2 C31 C32 100.0(12) no
Pt1 P2 C31 C32 -135.2(10) no
C3 P2 C31 C36 172.6(10) no
C41 P2 C31 C36 -78.1(11) no
Pt1 P2 C31 C36 46.7(11) no
C36 C31 C32 C33 -6(2) no
P2 C31 C32 C33 176.0(11) no
C31 C32 C33 C34 4(2) no
C32 C33 C34 C35 -1(2) no
C33 C34 C35 C36 -1(2) no
C34 C35 C36 C31 -1(2) no
C32 C31 C36 C35 4(2) no
P2 C31 C36 C35 -177.5(10) no
C31 P2 C41 C46 9.6(12) no
C3 P2 C41 C46 121.3(11) no
Pt1 P2 C41 C46 -110.0(10) no
C31 P2 C41 C42 -172.1(10) no
C3 P2 C41 C42 -60.4(11) no
Pt1 P2 C41 C42 68.3(11) no
C46 C41 C42 C43 -4(2) no
P2 C41 C42 C43 177.4(11) no
C41 C42 C43 C44 1(2) no
C42 C43 C44 C45 2(2) no
C43 C44 C45 C46 -1(2) no
C42 C41 C46 C45 4.7(19) no
P2 C41 C46 C45 -177.1(9) no
C44 C45 C46 C41 -2(2) no
C61 P3 C51 C56 -111.9(12) no
C6 P3 C51 C56 -2.5(13) no
Pt1 P3 C51 C56 126.3(11) no
C61 P3 C51 C52 70.5(12) no
C6 P3 C51 C52 179.9(10) no
Pt1 P3 C51 C52 -51.3(11) no
C56 C51 C52 C53 -5(2) no
P3 C51 C52 C53 173.2(12) no
C51 C52 C53 C54 2(2) no
C52 C53 C54 C55 2(2) no
C53 C54 C55 C56 -3(2) no
C54 C55 C56 C51 0(2) no
C52 C51 C56 C55 4(2) no
P3 C51 C56 C55 -174.0(12) no
C51 P3 C61 C66 7.3(13) no
C6 P3 C61 C66 -105.2(12) no
Pt1 P3 C61 C66 126.6(10) no
C51 P3 C61 C62 -174.1(10) no
C6 P3 C61 C62 73.4(11) no
Pt1 P3 C61 C62 -54.8(10) no
C66 C61 C62 C63 -1.6(19) no
P3 C61 C62 C63 179.6(10) no
C61 C62 C63 C64 0(2) no
C62 C63 C64 C65 1(2) no
C63 C64 C65 C66 1(2) no
C62 C61 C66 C65 3(2) no
P3 C61 C66 C65 -178.3(11) no
C64 C65 C66 C61 -3(2) no
